data_7153855
loop_
_publ_author_name
'Pandey, Shashi'
'Kumar, S. Vinod'
'Kant, Ruchir'
'Chauhan, Prem M. S.'

_publ_section_title
;
 Base mediated 7-exo-dig intramolecular cyclization of Ugi-propargyl
 precursors: a highly efficient and regioselective synthetic approach
 toward diverse 1,4-benzoxazepine-5(2H)-ones.
;
_journal_issue 29
_journal_name_full 'Organic &amp; biomolecular chemistry'
_journal_page_first 5346
_journal_page_last 5350
_journal_paper_doi 10.1039/c4ob00793j
_journal_volume 12
_journal_year 2014
_chemical_compound_source 'see text'
_chemical_formula_moiety 'C22 H23 N3 O5'
_chemical_formula_sum 'C22 H23 N3 O5'
_chemical_formula_weight 409.43
_chemical_name_systematic ?
_space_group_IT_number 2
_symmetry_cell_setting triclinic
_symmetry_Int_Tables_number 2
_symmetry_space_group_name_Hall '-P 1'
_symmetry_space_group_name_H-M 'P -1'
_atom_sites_solution_hydrogens geom
_atom_sites_solution_primary direct
_atom_sites_solution_secondary difmap
_cell_angle_alpha 98.521(11)
_cell_angle_beta 109.560(11)
_cell_angle_gamma 92.004(7)
_cell_formula_units_Z 2
_cell_length_a 8.573(6)
_cell_length_b 11.482(7)
_cell_length_c 12.279(9)
_cell_measurement_reflns_used 1404
_cell_measurement_temperature 293(2)
_cell_measurement_theta_max 25.4
_cell_measurement_theta_min 3.1
_cell_volume 1121.7(13)
_computing_cell_refinement
;
CrystalClear-SM Expert 2.1 b24 (Rigaku, 2012)
;
_computing_data_collection
;
CrystalClear-SM Expert 2.1 b24 (Rigaku, 2012)
;
_computing_data_reduction
;
CrystalClear-SM Expert 2.1 b24 (Rigaku, 2012)
;
_computing_molecular_graphics 'SHELXTL (Bruker, 1997)'
_computing_publication_material 'PLATON (Spek, 2003)'
_computing_structure_refinement 'SHELXL-97 (Sheldrick, 1997)'
_computing_structure_solution 'SHELXS-97 (Sheldrick, 1990)'
_diffrn_ambient_temperature 293(2)
_diffrn_detector CCD
_diffrn_detector_area_resol_mean 28.5714
_diffrn_measured_fraction_theta_full 0.977
_diffrn_measured_fraction_theta_max 0.977
_diffrn_measurement_device
;
AFC12 (Right): Kappa 3 circle
;
_diffrn_measurement_device_type
;
Rigaku Saturn724+ (4x4 bin mode)
;
_diffrn_measurement_method 'profile data from \w-scans'
_diffrn_measurement_specimen_support Fiber
_diffrn_radiation_monochromator Confocal
_diffrn_radiation_type 'Mo K\a'
_diffrn_radiation_wavelength 0.71075
_diffrn_reflns_av_R_equivalents 0.0301
_diffrn_reflns_av_sigmaI/netI 0.0518
_diffrn_reflns_limit_h_max 10
_diffrn_reflns_limit_h_min -10
_diffrn_reflns_limit_k_max 13
_diffrn_reflns_limit_k_min -13
_diffrn_reflns_limit_l_max 14
_diffrn_reflns_limit_l_min -11
_diffrn_reflns_number 8860
_diffrn_reflns_theta_full 25.36
_diffrn_reflns_theta_max 25.36
_diffrn_reflns_theta_min 3.08
_diffrn_source MicroMax003_Mo
_diffrn_source_current 0.6
_diffrn_source_power 0.0
_diffrn_source_voltage 50.0
_exptl_absorpt_coefficient_mu 0.087
_exptl_absorpt_correction_T_max 0.9888
_exptl_absorpt_correction_T_min 0.9652
_exptl_absorpt_correction_type multi-scan
_exptl_absorpt_process_details 'REQAB (Rigaku, 1998)'
_exptl_crystal_colour Colorless
_exptl_crystal_density_diffrn 1.212
_exptl_crystal_density_method 'Not Measured'
_exptl_crystal_description Block
_exptl_crystal_F_000 432
_exptl_crystal_size_max 0.410
_exptl_crystal_size_mid 0.220
_exptl_crystal_size_min 0.130
_refine_diff_density_max 0.211
_refine_diff_density_min -0.150
_refine_diff_density_rms 0.033
_refine_ls_extinction_coef 0.033(6)
_refine_ls_extinction_expression Fc^*^=kFc[1+0.001xFc^2^\l^3^/sin(2\q)]^-1/4^
_refine_ls_extinction_method SHELXL
_refine_ls_goodness_of_fit_ref 1.008
_refine_ls_hydrogen_treatment constr
_refine_ls_matrix_type full
_refine_ls_number_parameters 280
_refine_ls_number_reflns 4014
_refine_ls_number_restraints 0
_refine_ls_restrained_S_all 1.008
_refine_ls_R_factor_all 0.0894
_refine_ls_R_factor_gt 0.0524
_refine_ls_shift/su_max 0.000
_refine_ls_shift/su_mean 0.000
_refine_ls_structure_factor_coef Fsqd
_refine_ls_weighting_details 'calc w=1/[\s^2^(Fo^2^)+(0.0824P)^2^+0.0000P] where P=(Fo^2^+2Fc^2^)/3'
_refine_ls_weighting_scheme calc
_refine_ls_wR_factor_gt 0.1390
_refine_ls_wR_factor_ref 0.1648
_reflns_number_gt 2170
_reflns_number_total 4014
_reflns_threshold_expression >2sigma(I)
_cod_data_source_file c4ob00793j2.cif
_cod_data_source_block xrf02122013b
_cod_depositor_comments
;
The following automatic conversions were performed:

'_symmetry_cell_setting' value 'Triclinic' changed to 'triclinic'
according to
/usr/data/users/saulius/crontab/automatic-downloads/rss-feeds/RSC/lib/dictionaries/cif_core.dic
dictionary named 'cif_core.dic' version 2.4.2 from
2011-04-26.

'_exptl_absorpt_correction_type' value 'Multi-scan'
changed to 'multi-scan' according to
/usr/data/users/saulius/crontab/automatic-downloads/rss-feeds/RSC/lib/dictionaries/cif_core.dic
dictionary named 'cif_core.dic' version 2.4.2 from 2011-04-26.

Automatic conversion script
Id: cif_fix_values 2281 2013-09-26 08:29:07Z andrius 

 Adding full bibliography for 7153855--7153856.cif.
;
_cod_database_code 7153855

loop_
_symmetry_equiv_pos_site_id
_symmetry_equiv_pos_as_xyz
1 x,y,z
2 -x,-y,-z

loop_
_atom_site_aniso_label
_atom_site_aniso_U_11
_atom_site_aniso_U_22
_atom_site_aniso_U_33
_atom_site_aniso_U_23
_atom_site_aniso_U_13
_atom_site_aniso_U_12
O1 0.0806 0.0790 0.0827 0.0127 -0.0047 0.0138
O2 0.0795 0.0646 0.0500 0.0013 0.0217 0.0028
O3 0.0917 0.1469 0.1542 0.0472 0.0187 -0.0442
O4 0.1658 0.0927 0.1384 0.0071 0.0163 -0.0482
O5 0.0764 0.1250 0.0945 0.0447 0.0538 0.0387
N1 0.0624 0.0490 0.0420 0.0080 0.0225 0.0081
N2 0.1040 0.0956 0.0884 0.0270 0.0130 -0.0321
N3 0.0584 0.0901 0.0585 0.0252 0.0178 0.0228
C1 0.0529 0.0507 0.0587 0.0102 0.0233 0.0056
C2 0.0735 0.0626 0.0925 0.0167 0.0340 0.0063
C3 0.1060 0.0666 0.1352 0.0313 0.0580 0.0021
C4 0.1416 0.0696 0.1186 0.0446 0.0726 0.0271
C5 0.1201 0.0809 0.0794 0.0330 0.0421 0.0375
C6 0.0784 0.0597 0.0639 0.0172 0.0278 0.0173
C7 0.0865 0.0708 0.0447 0.0100 0.0197 0.0052
C8 0.0833 0.0585 0.0486 0.0083 0.0339 0.0106
C9 0.0476 0.0563 0.0501 0.0085 0.0202 0.0068
C10 0.1190 0.0939 0.0722 0.0017 0.0068 -0.0136
C11 0.0489 0.0556 0.0436 0.0116 0.0189 0.0104
C12 0.0557 0.0531 0.0435 0.0122 0.0196 0.0078
C13 0.0586 0.0628 0.0765 0.0097 0.0335 0.0081
C14 0.0638 0.0847 0.0820 0.0181 0.0320 0.0009
C15 0.0672 0.0772 0.0638 0.0214 0.0135 -0.0147
C16 0.0934 0.0572 0.0891 0.0018 0.0189 0.0023
C17 0.0672 0.0614 0.0854 0.0012 0.0252 0.0093
C18 0.0531 0.0646 0.0598 0.0130 0.0206 0.0113
C19 0.0716 0.0928 0.0811 0.0267 0.0137 0.0320
C20 0.1427 0.1115 0.1303 0.0382 0.0412 0.0686
C21 0.1400 0.2186 0.0823 0.0677 0.0225 0.0886
C22 0.0568 0.1414 0.2019 0.0423 -0.0040 0.0101

loop_
_atom_site_label
_atom_site_type_symbol
_atom_site_thermal_displace_type
_atom_site_fract_x
_atom_site_fract_y
_atom_site_fract_z
_atom_site_occupancy
_atom_site_U_iso_or_equiv
O1 O Uani 1.24354 -0.06581 0.93850 1.000 0.0891
O2 O Uani 0.96444 -0.12617 0.58942 1.000 0.0658
O3 O Uani 1.68472 0.44293 0.86759 1.000 0.1360
O4 O Uani 1.51884 0.57039 0.89610 1.000 0.1444
O5 O Uani 0.74708 0.16288 0.68684 1.000 0.0888
N1 N Uani 1.01474 0.02530 0.73989 1.000 0.0499
N2 N Uani 1.54552 0.47125 0.86014 1.000 0.1010
N3 N Uani 0.78833 0.18937 0.51853 1.000 0.0679
C1 C Uani 1.01310 -0.17654 0.77680 1.000 0.0529
C2 C Uani 0.91303 -0.28271 0.73321 1.000 0.0745
C3 C Uani 0.91926 -0.36805 0.79983 1.000 0.0970
C4 C Uani 1.02954 -0.35134 0.91127 1.000 0.0993
C5 C Uani 1.13580 -0.24975 0.95759 1.000 0.0887
C6 C Uani 1.12454 -0.16133 0.88902 1.000 0.0654
C7 C Uani 1.19924 0.04889 0.94360 1.000 0.0681
C8 C Uani 1.03201 0.06513 0.86272 1.000 0.0606
C9 C Uani 0.99741 -0.08980 0.69506 1.000 0.0505
C10 C Uani 1.30853 0.13243 1.01609 1.000 0.1037
C11 C Uani 1.00375 0.11215 0.66116 1.000 0.0481
C12 C Uani 1.14310 0.20928 0.71453 1.000 0.0496
C13 C Uani 1.30110 0.18444 0.71794 1.000 0.0635
C14 C Uani 1.43370 0.26901 0.76532 1.000 0.0747
C15 C Uani 1.40679 0.37920 0.80976 1.000 0.0712
C16 C Uani 1.25236 0.40798 0.80790 1.000 0.0844
C17 C Uani 1.12010 0.32278 0.76014 1.000 0.0727
C18 C Uani 0.83154 0.15683 0.62366 1.000 0.0584
C19 C Uani 0.63223 0.23714 0.45563 1.000 0.0831
C20 C Uani 0.61357 0.35019 0.52689 1.000 0.1263
C21 C Uani 0.64149 0.25287 0.33890 1.000 0.1446
C22 C Uani 0.48452 0.14474 0.43618 1.000 0.1444
H2 H Uiso 0.83974 -0.29563 0.65621 1.000 0.0893
H3 H Uiso 0.84867 -0.43730 0.76946 1.000 0.1164
H3A H Uiso 0.86074 0.18305 0.48473 1.000 0.0893
H4 H Uiso 1.03333 -0.40956 0.95707 1.000 0.1191
H5 H Uiso 1.21352 -0.24014 1.03300 1.000 0.1064
H8A H Uiso 1.01276 0.14809 0.87383 1.000 0.0727
H8B H Uiso 0.94851 0.02093 0.88135 1.000 0.0727
H10A H Uiso 1.41191 0.11357 1.06195 1.000 0.1244
H10B H Uiso 1.28274 0.21059 1.02170 1.000 0.1244
H11 H Uiso 1.01838 0.07036 0.59012 1.000 0.0577
H13 H Uiso 1.31648 0.10869 0.68183 1.000 0.0655
H14 H Uiso 1.53945 0.25138 0.76699 1.000 0.0897
H16 H Uiso 1.23707 0.48406 0.83848 1.000 0.1012
H17 H Uiso 1.01467 0.34136 0.75841 1.000 0.0873
H20A H Uiso 0.60721 0.33468 0.60007 1.000 0.1894
H20B H Uiso 0.70771 0.40567 0.54171 1.000 0.1894
H20C H Uiso 0.51386 0.38259 0.48453 1.000 0.1894
H21A H Uiso 0.65289 0.17790 0.29719 1.000 0.2169
H21B H Uiso 0.54179 0.28378 0.29432 1.000 0.2169
H21C H Uiso 0.73573 0.30701 0.35039 1.000 0.2169
H22A H Uiso 0.47719 0.13479 0.51062 1.000 0.2165
H22B H Uiso 0.38305 0.17187 0.38934 1.000 0.2165
H22C H Uiso 0.50207 0.07048 0.39655 1.000 0.2165

loop_
_atom_type_symbol
_atom_type_description
_atom_type_scat_dispersion_real
_atom_type_scat_dispersion_imag
_atom_type_scat_source
O O 0.0106 0.0060 'International Tables Vol C Tables 4.2.6.8 and 6.1.1.4'
N N 0.0061 0.0033 'International Tables Vol C Tables 4.2.6.8 and 6.1.1.4'
H H 0.0000 0.0000 'International Tables Vol C Tables 4.2.6.8 and 6.1.1.4'
C C 0.0033 0.0016 'International Tables Vol C Tables 4.2.6.8 and 6.1.1.4'

loop_
_geom_angle_atom_site_label_1
_geom_angle_atom_site_label_2
_geom_angle_atom_site_label_3
_geom_angle
_geom_angle_publ_flag
C6 O1 C7 121.11 yes
C8 N1 C9 121.12 yes
C8 N1 C11 120.08 yes
C9 N1 C11 118.65 yes
O3 N2 O4 123.21 yes
O3 N2 C15 117.71 yes
O4 N2 C15 119.02 yes
C18 N3 C19 127.49 yes
C18 N3 H3A 116.00 no
C19 N3 H3A 117.00 no
C2 C1 C6 117.99 no
C6 C1 C9 124.66 no
C2 C1 C9 117.27 no
C1 C2 C3 121.91 no
C2 C3 C4 119.40 no
C3 C4 C5 121.18 no
C4 C5 C6 118.68 no
O1 C6 C1 123.77 yes
C1 C6 C5 120.77 no
O1 C6 C5 115.14 yes
C8 C7 C10 126.37 no
O1 C7 C10 117.78 yes
O1 C7 C8 115.83 yes
N1 C8 C7 111.73 yes
N1 C9 C1 117.90 yes
O2 C9 N1 122.57 yes
O2 C9 C1 119.49 yes
C12 C11 C18 113.72 no
N1 C11 C12 111.10 yes
N1 C11 C18 110.83 yes
C11 C12 C13 118.51 no
C11 C12 C17 123.01 no
C13 C12 C17 118.48 no
C12 C13 C14 121.48 no
C13 C14 C15 118.47 no
C14 C15 C16 122.09 no
N2 C15 C16 118.23 yes
N2 C15 C14 119.67 yes
C15 C16 C17 119.08 no
C12 C17 C16 120.40 no
O5 C18 C11 121.79 yes
O5 C18 N3 125.39 yes
N3 C18 C11 112.81 yes
N3 C19 C21 106.36 yes
N3 C19 C22 108.73 yes
C20 C19 C22 109.83 no
C21 C19 C22 109.03 no
C20 C19 C21 113.14 no
N3 C19 C20 109.62 yes
C1 C2 H2 119.00 no
C3 C2 H2 119.00 no
C2 C3 H3 120.00 no
C4 C3 H3 120.00 no
C3 C4 H4 119.00 no
C5 C4 H4 119.00 no
C4 C5 H5 121.00 no
C6 C5 H5 121.00 no
N1 C8 H8A 109.00 no
N1 C8 H8B 109.00 no
C7 C8 H8A 109.00 no
C7 C8 H8B 109.00 no
H8A C8 H8B 108.00 no
C7 C10 H10A 120.00 no
C7 C10 H10B 120.00 no
H10A C10 H10B 120.00 no
N1 C11 H11 107.00 no
C12 C11 H11 107.00 no
C18 C11 H11 107.00 no
C12 C13 H13 119.00 no
C14 C13 H13 119.00 no
C13 C14 H14 121.00 no
C15 C14 H14 121.00 no
C15 C16 H16 120.00 no
C17 C16 H16 120.00 no
C12 C17 H17 120.00 no
C16 C17 H17 120.00 no
C19 C20 H20A 109.00 no
C19 C20 H20B 109.00 no
C19 C20 H20C 109.00 no
H20A C20 H20B 109.00 no
H20A C20 H20C 109.00 no
H20B C20 H20C 109.00 no
C19 C21 H21A 109.00 no
C19 C21 H21B 109.00 no
C19 C21 H21C 109.00 no
H21A C21 H21B 109.00 no
H21A C21 H21C 109.00 no
H21B C21 H21C 109.00 no
C19 C22 H22A 109.00 no
C19 C22 H22B 109.00 no
C19 C22 H22C 109.00 no
H22A C22 H22B 109.00 no
H22A C22 H22C 109.00 no
H22B C22 H22C 109.00 no

loop_
_geom_bond_atom_site_label_1
_geom_bond_atom_site_label_2
_geom_bond_distance
_geom_bond_publ_flag
O1 C6 1.3864 yes
O1 C7 1.3817 yes
O2 C9 1.2340 yes
O3 N2 1.2251 yes
O4 N2 1.2165 yes
O5 C18 1.2226 yes
N1 C8 1.4652 yes
N1 C9 1.3370 yes
N1 C11 1.4728 yes
N2 C15 1.4629 yes
N3 C18 1.3326 yes
N3 C19 1.4741 yes
N3 H3A 0.8500 no
C1 C2 1.3908 no
C1 C6 1.3702 no
C1 C9 1.4942 no
C2 C3 1.3580 no
C3 C4 1.3588 no
C4 C5 1.3770 no
C5 C6 1.3981 no
C7 C10 1.3099 no
C7 C8 1.4821 no
C11 C12 1.5055 no
C11 C18 1.5240 no
C12 C13 1.3823 no
C12 C17 1.3879 no
C13 C14 1.3734 no
C14 C15 1.3608 no
C15 C16 1.3694 no
C16 C17 1.3762 no
C19 C21 1.4985 no
C19 C22 1.5538 no
C19 C20 1.4992 no
C2 H2 0.9300 no
C3 H3 0.9300 no
C4 H4 0.9300 no
C5 H5 0.9300 no
C8 H8A 0.9700 no
C8 H8B 0.9700 no
C10 H10A 0.9300 no
C10 H10B 0.9300 no
C11 H11 0.9800 no
C13 H13 0.9500 no
C14 H14 0.9300 no
C16 H16 0.9300 no
C17 H17 0.9300 no
C20 H20A 0.9600 no
C20 H20B 0.9600 no
C20 H20C 0.9600 no
C21 H21A 0.9600 no
C21 H21B 0.9600 no
C21 H21C 0.9600 no
C22 H22A 0.9600 no
C22 H22B 0.9600 no
C22 H22C 0.9600 no

loop_
_geom_contact_atom_site_label_1
_geom_contact_atom_site_label_2
_geom_contact_distance
_geom_contact_site_symmetry_2
_geom_contact_publ_flag
O1 N1 2.9302 . no
O2 C11 3.2052 2_756 no
O2 N3 2.9120 2_756 no
O3 C5 3.3665 2_857 no
O3 C3 3.2857 1_665 no
O3 C4 3.3245 2_857 no
O4 C15 3.4058 2_867 no
O5 N1 2.7826 . no
O5 C20 3.1163 . no
O5 C17 3.4029 . no
O5 C14 3.3534 1_455 no
O5 C22 3.1180 . no
O5 C8 3.0444 . no
O2 H3A 2.0800 2_756 no
O2 H11 2.4300 2_756 no
O2 H2 2.5500 . no
O2 H11 2.2900 . no
O3 H4 2.7300 2_857 no
O3 H14 2.4300 . no
O3 H3 2.6100 1_665 no
O3 H5 2.8200 2_857 no
O4 H16 2.4100 . no
O4 H10B 2.8300 2_867 no
O5 H8A 2.6700 . no
O5 H14 2.4800 1_455 no
O5 H17 2.8300 . no
O5 H20A 2.5300 . no
O5 H22A 2.5600 . no
N1 O1 2.9302 . no
N1 O5 2.7826 . no
N3 O2 2.9120 2_756 no
C3 O3 3.2857 1_445 no
C4 O3 3.3245 2_857 no
C5 C8 3.5191 2_757 no
C5 O3 3.3665 2_857 no
C7 C12 3.4964 . no
C8 C5 3.5191 2_757 no
C8 C17 3.5347 . no
C8 O5 3.0444 . no
C11 O2 3.2052 2_756 no
C12 C7 3.4964 . no
C14 O5 3.3534 1_655 no
C15 O4 3.4058 2_867 no
C17 C8 3.5347 . no
C17 O5 3.4029 . no
C20 O5 3.1163 . no
C22 O5 3.1180 . no
C1 H8B 2.6100 . no
C2 H22B 2.9300 2_656 no
C4 H16 2.8900 1_545 no
C5 H8A 2.9000 2_757 no
C6 H8B 2.6200 . no
C7 H8B 3.0200 2_757 no
C9 H3A 2.9500 2_756 no
C12 H3A 3.0100 . no
C12 H8A 2.7200 . no
C14 H20A 3.0500 1_655 no
C17 H8A 2.8900 . no
C18 H8A 2.9600 . no
C18 H22A 2.8700 . no
C18 H17 2.5800 . no
C18 H20A 2.8300 . no
H2 O2 2.5500 . no
H2 H22B 2.3900 2_656 no
H3 O3 2.6100 1_445 no
H3A C12 3.0100 . no
H3A H11 2.1500 . no
H3A H21A 2.3800 . no
H3A H21C 2.3500 . no
H3A O2 2.0800 2_756 no
H3A C9 2.9500 2_756 no
H4 O3 2.7300 2_857 no
H4 H4 2.5900 2_747 no
H5 O3 2.8200 2_857 no
H8A O5 2.6700 . no
H8A C12 2.7200 . no
H8A C17 2.8900 . no
H8A C18 2.9600 . no
H8A H10B 2.4200 . no
H8A C5 2.9000 2_757 no
H8B C1 2.6100 . no
H8B C6 2.6200 . no
H8B C7 3.0200 2_757 no
H10B H8A 2.4200 . no
H10B O4 2.8300 2_867 no
H11 O2 2.2900 . no
H11 H3A 2.1500 . no
H11 H13 2.4200 . no
H11 O2 2.4300 2_756 no
H11 H11 2.4600 2_756 no
H13 H11 2.4200 . no
H14 O3 2.4300 . no
H14 O5 2.4800 1_655 no
H16 O4 2.4100 . no
H16 C4 2.8900 1_565 no
H17 O5 2.8300 . no
H17 C18 2.5800 . no
H20A O5 2.5300 . no
H20A C14 3.0500 1_455 no
H20A C18 2.8300 . no
H20A H22A 2.4400 . no
H20B H21C 2.5400 . no
H20C H21B 2.5300 . no
H20C H22B 2.5600 . no
H21A H3A 2.3800 . no
H21A H22C 2.4600 . no
H21B H20C 2.5300 . no
H21B H22B 2.5000 . no
H21C H3A 2.3500 . no
H21C H20B 2.5400 . no
H22A O5 2.5600 . no
H22A C18 2.8700 . no
H22A H20A 2.4400 . no
H22B H20C 2.5600 . no
H22B H21B 2.5000 . no
H22B C2 2.9300 2_656 no
H22B H2 2.3900 2_656 no
H22C H21A 2.4600 . no

loop_
_geom_hbond_atom_site_label_D
_geom_hbond_atom_site_label_H
_geom_hbond_atom_site_label_A
_geom_hbond_distance_DH
_geom_hbond_distance_HA
_geom_hbond_distance_DA
_geom_hbond_angle_DHA
_geom_hbond_site_symmetry_A
_geom_hbond_publ_flag
N3 H3A O2 0.8500 2.0800 2.9120 166.00 2_756 yes
C11 H11 O2 0.9800 2.2900 2.7203 106.00 . yes
C11 H11 O2 0.9800 2.4300 3.2052 135.00 2_756 yes
C14 H14 O5 0.9300 2.4800 3.3534 156.00 1_655 yes
C20 H20A O5 0.9600 2.5300 3.1163 120.00 . yes
C22 H22A O5 0.9600 2.5600 3.1180 118.00 . yes

loop_
_geom_torsion_atom_site_label_1
_geom_torsion_atom_site_label_2
_geom_torsion_atom_site_label_3
_geom_torsion_atom_site_label_4
_geom_torsion
_geom_torsion_publ_flag
C7 O1 C6 C1 56.31 no
C7 O1 C6 C5 -130.12 no
C6 O1 C7 C8 -18.65 no
C6 O1 C7 C10 163.00 no
C11 N1 C9 C1 178.52 no
C8 N1 C11 C12 51.07 no
C9 N1 C8 C7 74.39 no
C11 N1 C8 C7 -110.16 no
C8 N1 C9 O2 171.83 no
C11 N1 C9 O2 -3.68 no
C8 N1 C9 C1 -5.97 no
C8 N1 C11 C18 -76.38 no
C9 N1 C11 C18 99.18 no
C9 N1 C11 C12 -133.37 no
O4 N2 C15 C16 -1.63 no
O3 N2 C15 C16 175.86 no
O3 N2 C15 C14 -4.88 no
O4 N2 C15 C14 177.63 no
C18 N3 C19 C21 -176.87 no
C18 N3 C19 C20 60.48 no
C18 N3 C19 C22 -59.60 no
C19 N3 C18 C11 -179.60 no
C19 N3 C18 O5 -0.91 no
C9 C1 C6 C5 -177.01 no
C2 C1 C9 O2 -32.67 no
C2 C1 C9 N1 145.20 no
C9 C1 C6 O1 -3.79 no
C6 C1 C2 C3 2.42 no
C9 C1 C2 C3 179.16 no
C2 C1 C6 O1 172.69 no
C2 C1 C6 C5 -0.54 no
C6 C1 C9 O2 143.83 no
C6 C1 C9 N1 -38.31 no
C1 C2 C3 C4 -1.97 no
C2 C3 C4 C5 -0.41 no
C3 C4 C5 C6 2.21 no
C4 C5 C6 C1 -1.71 no
C4 C5 C6 O1 -175.49 no
C10 C7 C8 N1 118.57 no
O1 C7 C8 N1 -59.62 no
N1 C11 C18 N3 -151.27 no
C12 C11 C18 O5 -96.02 no
N1 C11 C18 O5 29.99 no
N1 C11 C12 C13 74.08 no
N1 C11 C12 C17 -106.15 no
C18 C11 C12 C13 -160.06 no
C18 C11 C12 C17 19.71 no
C12 C11 C18 N3 82.73 no
C11 C12 C13 C14 179.96 no
C13 C12 C17 C16 -0.24 no
C11 C12 C17 C16 179.97 no
C17 C12 C13 C14 0.16 no
C12 C13 C14 C15 0.15 no
C13 C14 C15 C16 -0.40 no
C13 C14 C15 N2 -179.63 no
C14 C15 C16 C17 0.33 no
N2 C15 C16 C17 179.57 no
C15 C16 C17 C12 0.02 no
